data_1007152
loop_
_publ_author_name
'Averbuch-Pouchot, M T'
'Durif, A'

_publ_section_title
;
Structure of Tetralithium Tetrametaphosphate Pentahydrate
;
_journal_coden_ASTM ACSCEE
_journal_name_full 'Acta Crystallographica C (39,1983-)'
_journal_page_first 129
_journal_page_last 131
_journal_volume 42
_journal_year 1986
_chemical_formula_structural 'Li4 P4 O12 (H2 O)5'
_chemical_formula_sum 'H10 Li4 O17 P4'
_chemical_name_systematic
;
Tetralithium cyclo-tetraphosphate pentahydrate
;
_space_group_IT_number 15
_symmetry_cell_setting monoclinic
_symmetry_Int_Tables_number 15
_symmetry_space_group_name_Hall '-C 2yc'
_symmetry_space_group_name_H-M 'C 1 2/c 1'
_cell_angle_alpha 90
_cell_angle_beta 127.32(1)
_cell_angle_gamma 90
_cell_formula_units_Z 8
_cell_length_a 17.073(8)
_cell_length_b 17.029(8)
_cell_length_c 13.554(6)
_cell_volume 3133.8
_refine_ls_R_factor_all 0.034
_cod_database_code 1007152
_cod_depositor_comments
;
 Removing dummy H atoms since the hydrogen atoms they represent are already
 marked using the _atom_site_attached_hydrogens data item.

 Antanas Vaitkus,
 2017-09-11
;

loop_
_symmetry_equiv_pos_as_xyz
x,y,z
-x,y,1/2-z
-x,-y,-z
x,-y,1/2+z
1/2+x,1/2+y,z
1/2-x,1/2+y,1/2-z
1/2-x,1/2-y,-z
1/2+x,1/2-y,1/2+z

loop_
_atom_site_label
_atom_site_type_symbol
_atom_site_symmetry_multiplicity
_atom_site_Wyckoff_symbol
_atom_site_fract_x
_atom_site_fract_y
_atom_site_fract_z
_atom_site_occupancy
_atom_site_attached_hydrogens
_atom_site_calc_flag
P1 P5+ 8 f 0.10931(4) 0.21852(4) 0.72686(5) 1. 0 d
P2 P5+ 8 f 0.10514(4) 0.22532(4) 0.94042(5) 1. 0 d
P3 P5+ 8 f 0.10694(4) 0.47358(4) 0.22564(5) 1. 0 d
P4 P5+ 8 f 0.10625(4) 0.47192(4) 0.44027(5) 1. 0 d
O1 O2- 8 f 0.3302(7) 0.3359(6) 0.506(2) 1. 2 d
O2 O2- 8 f 0.1202(2) 0.0111(2) 0.4616(4) 1. 2 d
O3 O2- 8 f 0.10058(2) 0.2491(2) 0.1389(3) 1. 2 d
O4 O2- 8 f 0.1691(2) 0.1354(2) 0.2255(3) 1. 2 d
O5 O2- 8 f 0.0823(3) -0.0047(3) 0.190(1) 1. 2 d
O6 O2- 8 f 0.8239(1) 0.1498(1) 0.7280(2) 1. 0 d
O7 O2- 8 f 0.1187(1) 0.2823(1) 0.6603(1) 1. 0 d
O8 O2- 8 f 0.1129(1) 0.2586(1) 0.8361(2) 1. 0 d
O9 O2- 8 f 0.0003(1) 0.1824(1) 0.6394(2) 1. 0 d
O10 O2- 8 f 0.1020(1) 0.2945(1) 0.0042(2) 1. 0 d
O11 O2- 8 f 0.1790(1) 0.1637(1) 0.0161(2) 1. 0 d
O12 O2- 8 f 0.1129(1) 0.4083(1) 0.1581(1) 1. 0 d
O13 O2- 8 f 0.1801(1) 0.5383(1) 0.2786(1) 1. 0 d
O14 O2- 8 f 0.9999(1) 0.5135(1) 0.1396(2) 1. 0 d
O15 O2- 8 f 0.1819(1) 0.5347(1) 0.5036(1) 1. 0 d
O16 O2- 8 f 0.3915(1) 0.0938(1) 0.4858(2) 1. 0 d
O17 O2- 8 f 0.8913(1) 0.4330(1) 0.1662(1) 1. 0 d
Li1 Li1+ 8 f 0.1898(3) 0.3784(3) 0.1031(3) 1. 0 d
Li2 Li1+ 8 f 0.3313(3) 0.1227(3) 0.3127(4) 1. 0 d
Li3 Li1+ 8 f -0.0010(3) 0.3306(4) 0.4736(5) 1. 0 d
Li4 Li1+ 8 f 0.2316(3) 0.638(3) 0.0405(4) 1. 0 d

loop_
_atom_type_symbol
_atom_type_oxidation_number
P5+ 5.000
O2- -2.000
Li1+ 1.000
